data_4327354
loop_
_publ_author_name
'Ben-Jie Liaw'
'Tarlok S. Lobana'
'Ya-Wen Lin'
'Ju-Chun Wang'
'C. W. Liu'

_publ_section_title
;
 Versatility of Dithiophosphates in the Syntheses of Copper(I) Complexes
 with Bis(diphenylphosphino)alkanes: Abstraction of Chloride from
 Dichloromethane
;
_journal_name_full 'Inorganic Chemistry'
_journal_page_first 9921
_journal_page_last 9929
_journal_paper_doi 10.1021/ic051166+
_journal_volume 44
_journal_year 2005
_chemical_formula_sum 'C58 H64 Cu3 F6 O4 P7 S4'
_chemical_formula_weight 1474.74
_chemical_name_systematic
; 
 ? 
;
_space_group_IT_number 2
_symmetry_cell_setting triclinic
_symmetry_space_group_name_Hall '-P 1'
_symmetry_space_group_name_H-M 'P -1'
_atom_sites_solution_hydrogens geom
_atom_sites_solution_primary direct
_atom_sites_solution_secondary difmap
_audit_creation_method SHELXL-97
_cell_angle_alpha 82.275(3)
_cell_angle_beta 83.963(3)
_cell_angle_gamma 89.726(3)
_cell_formula_units_Z 2
_cell_length_a 12.812(2)
_cell_length_b 15.221(3)
_cell_length_c 17.100(3)
_cell_measurement_reflns_used 928
_cell_measurement_temperature 298(2)
_cell_measurement_theta_max 24.99
_cell_measurement_theta_min 2.61
_cell_volume 3286.0(10)
_computing_cell_refinement 'Bruker SMART'
_computing_data_collection 'Bruker SMART'
_computing_data_reduction 'Bruker SAINT'
_computing_molecular_graphics 'Bruker SHELXTL'
_computing_publication_material 'Bruker SHELXTL'
_computing_structure_refinement 'SHELXL-97 (Sheldrick, 1997)'
_computing_structure_solution 'SHELXS-97 (Sheldrick, 1990)'
_diffrn_ambient_temperature 298(2)
_diffrn_measured_fraction_theta_full 0.958
_diffrn_measured_fraction_theta_max 0.958
_diffrn_measurement_device_type 'CCD area detector'
_diffrn_measurement_method 'phi and omega scans'
_diffrn_radiation_monochromator graphite
_diffrn_radiation_source 'fine-focus sealed tube'
_diffrn_radiation_type MoK\a
_diffrn_radiation_wavelength 0.71073
_diffrn_reflns_av_R_equivalents 0.0335
_diffrn_reflns_av_sigmaI/netI 0.0346
_diffrn_reflns_limit_h_max 15
_diffrn_reflns_limit_h_min -11
_diffrn_reflns_limit_k_max 18
_diffrn_reflns_limit_k_min -15
_diffrn_reflns_limit_l_max 20
_diffrn_reflns_limit_l_min -15
_diffrn_reflns_number 15174
_diffrn_reflns_theta_full 25.05
_diffrn_reflns_theta_max 25.05
_diffrn_reflns_theta_min 2.08
_exptl_absorpt_coefficient_mu 1.320
_exptl_absorpt_correction_T_max 0.9105
_exptl_absorpt_correction_T_min 0.6062
_exptl_absorpt_correction_type empirical
_exptl_crystal_colour colorless
_exptl_crystal_density_diffrn 1.491
_exptl_crystal_density_meas 0
_exptl_crystal_description column
_exptl_crystal_F_000 1508
_exptl_crystal_size_max 0.40
_exptl_crystal_size_mid 0.30
_exptl_crystal_size_min 0.10
_refine_diff_density_max 0.680
_refine_diff_density_min -0.482
_refine_diff_density_rms 0.074
_refine_ls_extinction_method none
_refine_ls_goodness_of_fit_ref 1.048
_refine_ls_hydrogen_treatment mixed
_refine_ls_matrix_type full
_refine_ls_number_parameters 739
_refine_ls_number_reflns 11177
_refine_ls_number_restraints 0
_refine_ls_restrained_S_all 1.048
_refine_ls_R_factor_all 0.0717
_refine_ls_R_factor_gt 0.0484
_refine_ls_shift/su_max 0.001
_refine_ls_shift/su_mean 0.000
_refine_ls_structure_factor_coef Fsqd
_refine_ls_weighting_details 'calc w=1/[\s^2^(Fo^2^)+(0.0619P)^2^+5.2451P] where P=(Fo^2^+2Fc^2^)/3'
_refine_ls_weighting_scheme calc
_refine_ls_wR_factor_gt 0.1186
_refine_ls_wR_factor_ref 0.1372
_reflns_number_gt 8448
_reflns_number_total 11177
_reflns_threshold_expression >2sigma(I)
_cod_data_source_file ic0511662Bsi20050713_125342_2.cif
_cod_data_source_block 2
_cod_original_cell_volume 3285.8(9)
_cod_database_code 4327354

loop_
_symmetry_equiv_pos_as_xyz
'x, y, z'
'-x, -y, -z'

loop_
_atom_site_label
_atom_site_type_symbol
_atom_site_fract_x
_atom_site_fract_y
_atom_site_fract_z
_atom_site_U_iso_or_equiv
_atom_site_adp_type
_atom_site_occupancy
_atom_site_symmetry_multiplicity
_atom_site_calc_flag
_atom_site_refinement_flags
Cu1 Cu 0.39697(4) 0.34745(4) 0.38557(3) 0.04599(15) Uani 1 1 d .
Cu2 Cu 0.66540(4) 0.26676(4) 0.31382(3) 0.04953(16) Uani 1 1 d .
Cu3 Cu 0.47620(4) 0.26705(4) 0.21368(4) 0.05418(17) Uani 1 1 d .
P1 P 0.53318(11) 0.45652(8) 0.19865(7) 0.0540(3) Uani 1 1 d .
P2 P 0.58977(9) 0.27412(9) 0.50183(7) 0.0484(3) Uani 1 1 d .
P3 P 0.23015(8) 0.35032(8) 0.35992(7) 0.0421(3) Uani 1 1 d .
P4 P 0.31039(9) 0.21626(7) 0.25399(6) 0.0420(3) Uani 1 1 d .
P5 P 0.79164(8) 0.24886(8) 0.21879(6) 0.0411(2) Uani 1 1 d .
P6 P 0.60136(9) 0.19204(9) 0.14553(7) 0.0483(3) Uani 1 1 d .
P7 P 0.95261(19) 0.21779(13) 0.89761(11) 0.0957(6) Uani 1 1 d .
S1 S 0.54818(9) 0.38054(8) 0.30433(7) 0.0490(3) Uani 1 1 d .
S2 S 0.44101(13) 0.40771(10) 0.13094(8) 0.0709(4) Uani 1 1 d .
S3 S 0.44385(10) 0.31832(10) 0.51062(7) 0.0609(3) Uani 1 1 d .
S4 S 0.62786(10) 0.18129(8) 0.43231(7) 0.0556(3) Uani 1 1 d .
O1 O 0.4903(3) 0.5498(2) 0.2159(2) 0.0755(11) Uani 1 1 d .
O2 O 0.6493(3) 0.4701(3) 0.1601(2) 0.0794(11) Uani 1 1 d .
O3 O 0.6060(3) 0.2378(3) 0.59163(19) 0.0716(11) Uani 1 1 d .
O4 O 0.6749(3) 0.3498(2) 0.4721(2) 0.0632(9) Uani 1 1 d .
F1 F 1.0428(5) 0.1496(4) 0.8955(4) 0.173(3) Uani 1 1 d .
F2 F 0.8643(5) 0.2903(4) 0.9018(4) 0.152(2) Uani 1 1 d .
F3 F 0.8952(5) 0.1746(4) 0.8379(3) 0.153(2) Uani 1 1 d .
F4 F 0.8926(8) 0.1618(6) 0.9690(4) 0.243(5) Uani 1 1 d .
F5 F 1.0072(7) 0.2621(5) 0.9591(5) 0.231(4) Uani 1 1 d .
F6 F 1.0097(6) 0.2834(5) 0.8305(4) 0.189(3) Uani 1 1 d .
C1 C 0.5187(8) 0.5985(5) 0.2808(5) 0.111(3) Uani 1 1 d .
H1A H 0.4635 0.6401 0.2925 0.133 Uiso 1 1 calc R
H1B H 0.5234 0.5566 0.3283 0.133 Uiso 1 1 calc R
C2 C 0.6141(10) 0.6448(8) 0.2612(6) 0.175(5) Uani 1 1 d .
H2A H 0.6289 0.6749 0.3047 0.262 Uiso 1 1 calc R
H2B H 0.6095 0.6873 0.2149 0.262 Uiso 1 1 calc R
H2C H 0.6693 0.6038 0.2506 0.262 Uiso 1 1 calc R
C3 C 0.6738(9) 0.5137(8) 0.0794(5) 0.161(5) Uani 1 1 d .
H3A H 0.6792 0.4662 0.0467 0.194 Uiso 1 1 calc R
H3B H 0.6108 0.5459 0.0668 0.194 Uiso 1 1 calc R
C4 C 0.7388(13) 0.5591(17) 0.0552(9) 0.390(19) Uani 1 1 d .
H4A H 0.7342 0.5771 -0.0003 0.584 Uiso 1 1 calc R
H4B H 0.8043 0.5296 0.0621 0.584 Uiso 1 1 calc R
H4C H 0.7350 0.6104 0.0825 0.584 Uiso 1 1 calc R
C5 C 0.7011(5) 0.1985(5) 0.6129(4) 0.092(2) Uani 1 1 d .
H5A H 0.7561 0.2434 0.6050 0.111 Uiso 1 1 calc R
H5B H 0.7214 0.1538 0.5790 0.111 Uiso 1 1 calc R
C6 C 0.6899(6) 0.1584(6) 0.6944(4) 0.105(3) Uani 1 1 d .
H6A H 0.7553 0.1322 0.7075 0.157 Uiso 1 1 calc R
H6B H 0.6362 0.1134 0.7021 0.157 Uiso 1 1 calc R
H6C H 0.6709 0.2028 0.7281 0.157 Uiso 1 1 calc R
C7 C 0.6732(5) 0.4352(4) 0.4995(4) 0.0837(18) Uani 1 1 d .
H7A H 0.6925 0.4296 0.5533 0.100 Uiso 1 1 calc R
H7B H 0.6034 0.4601 0.4992 0.100 Uiso 1 1 calc R
C8 C 0.7496(5) 0.4939(4) 0.4453(4) 0.0871(19) Uani 1 1 d .
H8A H 0.7500 0.5514 0.4624 0.131 Uiso 1 1 calc R
H8B H 0.7297 0.4993 0.3923 0.131 Uiso 1 1 calc R
H8C H 0.8185 0.4688 0.4462 0.131 Uiso 1 1 calc R
C9 C 0.2138(3) 0.3050(3) 0.2673(3) 0.0460(10) Uani 1 1 d .
H9A H 0.2241 0.3517 0.2226 0.055 Uiso 1 1 calc R
H9B H 0.1432 0.2813 0.2696 0.055 Uiso 1 1 calc R
C10 C 0.7323(3) 0.2440(3) 0.1267(2) 0.0475(10) Uani 1 1 d .
H10A H 0.7774 0.2105 0.0926 0.057 Uiso 1 1 calc R
H10B H 0.7268 0.3037 0.0993 0.057 Uiso 1 1 calc R
C21 C 0.1773(3) 0.4624(3) 0.3436(3) 0.0464(10) Uani 1 1 d .
C22 C 0.2251(4) 0.5214(3) 0.2824(3) 0.0585(12) Uani 1 1 d .
H22A H 0.2812 0.5028 0.2497 0.070 Uiso 1 1 calc R
C23 C 0.1907(5) 0.6080(4) 0.2688(3) 0.0688(15) Uani 1 1 d .
H23A H 0.2218 0.6468 0.2261 0.083 Uiso 1 1 calc R
C24 C 0.1104(5) 0.6361(4) 0.3187(4) 0.0696(15) Uani 1 1 d .
H24A H 0.0878 0.6944 0.3101 0.084 Uiso 1 1 calc R
C25 C 0.0636(5) 0.5795(4) 0.3807(3) 0.0691(15) Uani 1 1 d .
H25A H 0.0095 0.5993 0.4145 0.083 Uiso 1 1 calc R
C26 C 0.0966(4) 0.4921(3) 0.3934(3) 0.0575(12) Uani 1 1 d .
H26A H 0.0642 0.4534 0.4356 0.069 Uiso 1 1 calc R
C31 C 0.1333(3) 0.2901(3) 0.4334(3) 0.0451(10) Uani 1 1 d .
C32 C 0.0300(4) 0.2775(4) 0.4168(3) 0.0632(13) Uani 1 1 d .
H32A H 0.0093 0.2998 0.3675 0.076 Uiso 1 1 calc R
C33 C -0.0406(4) 0.2317(4) 0.4744(4) 0.0745(16) Uani 1 1 d .
H33A H -0.1090 0.2227 0.4633 0.089 Uiso 1 1 calc R
C34 C -0.0114(4) 0.1991(4) 0.5476(4) 0.0689(15) Uani 1 1 d .
H34A H -0.0597 0.1681 0.5857 0.083 Uiso 1 1 calc R
C35 C 0.0887(4) 0.2123(4) 0.5644(3) 0.0646(14) Uani 1 1 d .
H35A H 0.1082 0.1913 0.6143 0.077 Uiso 1 1 calc R
C36 C 0.1610(4) 0.2566(3) 0.5075(3) 0.0522(11) Uani 1 1 d .
H36A H 0.2294 0.2642 0.5192 0.063 Uiso 1 1 calc R
C44 C 0.2392(8) 0.0210(5) 0.4800(4) 0.101(3) Uani 1 1 d .
H44A H 0.2255 -0.0191 0.5260 0.121 Uiso 1 1 calc R
C41 C 0.2801(4) 0.1373(3) 0.3427(3) 0.0474(10) Uani 1 1 d .
C42 C 0.3544(4) 0.1227(3) 0.3956(3) 0.0593(13) Uani 1 1 d .
H42A H 0.4187 0.1524 0.3849 0.071 Uiso 1 1 calc R
C43 C 0.3336(6) 0.0638(5) 0.4650(4) 0.090(2) Uani 1 1 d .
H43A H 0.3837 0.0537 0.5008 0.107 Uiso 1 1 calc R
C45 C 0.1642(6) 0.0361(4) 0.4287(4) 0.088(2) Uani 1 1 d .
H45A H 0.0996 0.0073 0.4408 0.105 Uiso 1 1 calc R
C46 C 0.1835(4) 0.0936(3) 0.3593(3) 0.0639(13) Uani 1 1 d .
H46A H 0.1328 0.1031 0.3240 0.077 Uiso 1 1 calc R
C51 C 0.2640(4) 0.1621(3) 0.1757(3) 0.0518(11) Uani 1 1 d .
C52 C 0.2226(5) 0.2099(5) 0.1129(3) 0.0775(17) Uani 1 1 d .
H52A H 0.2126 0.2705 0.1120 0.093 Uiso 1 1 calc R
C53 C 0.1949(6) 0.1674(6) 0.0493(4) 0.098(2) Uani 1 1 d .
H53A H 0.1653 0.1997 0.0071 0.118 Uiso 1 1 calc R
C54 C 0.2117(6) 0.0796(7) 0.0502(5) 0.103(3) Uani 1 1 d .
H54A H 0.1944 0.0519 0.0079 0.123 Uiso 1 1 calc R
C55 C 0.2533(6) 0.0314(5) 0.1113(5) 0.093(2) Uani 1 1 d .
H55A H 0.2638 -0.0291 0.1111 0.112 Uiso 1 1 calc R
C56 C 0.2804(5) 0.0720(4) 0.1742(3) 0.0699(15) Uani 1 1 d .
H56A H 0.3097 0.0386 0.2159 0.084 Uiso 1 1 calc R
C61 C 0.8700(3) 0.1488(3) 0.2323(3) 0.0449(10) Uani 1 1 d .
C62 C 0.8642(4) 0.0996(4) 0.3065(3) 0.0607(13) Uani 1 1 d .
H62A H 0.8241 0.1204 0.3486 0.073 Uiso 1 1 calc R
C63 C 0.9162(5) 0.0207(4) 0.3198(4) 0.0796(17) Uani 1 1 d .
H63A H 0.9107 -0.0114 0.3703 0.096 Uiso 1 1 calc R
C64 C 0.9762(4) -0.0107(4) 0.2585(4) 0.0733(16) Uani 1 1 d .
H64A H 1.0118 -0.0639 0.2671 0.088 Uiso 1 1 calc R
C65 C 0.9828(4) 0.0372(4) 0.1847(4) 0.0711(15) Uani 1 1 d .
H65A H 1.0229 0.0159 0.1428 0.085 Uiso 1 1 calc R
C66 C 0.9313(4) 0.1162(4) 0.1712(3) 0.0628(13) Uani 1 1 d .
H66A H 0.9376 0.1481 0.1205 0.075 Uiso 1 1 calc R
C71 C 0.8846(3) 0.3402(3) 0.1916(3) 0.0482(10) Uani 1 1 d .
C72 C 0.9520(5) 0.3493(4) 0.1221(4) 0.0766(16) Uani 1 1 d .
H72A H 0.9532 0.3052 0.0892 0.092 Uiso 1 1 calc R
C73 C 1.0168(5) 0.4218(5) 0.1008(5) 0.098(2) Uani 1 1 d .
H73A H 1.0618 0.4265 0.0540 0.117 Uiso 1 1 calc R
C74 C 1.0151(6) 0.4877(5) 0.1485(6) 0.100(2) Uani 1 1 d .
H74A H 1.0586 0.5372 0.1340 0.120 Uiso 1 1 calc R
C75 C 0.9499(7) 0.4801(5) 0.2168(5) 0.101(2) Uani 1 1 d .
H75A H 0.9492 0.5245 0.2492 0.121 Uiso 1 1 calc R
C76 C 0.8840(5) 0.4068(4) 0.2389(3) 0.0711(15) Uani 1 1 d .
H76A H 0.8393 0.4027 0.2858 0.085 Uiso 1 1 calc R
C81 C 0.6266(3) 0.0783(3) 0.1877(3) 0.0508(11) Uani 1 1 d .
C82 C 0.5754(5) 0.0464(4) 0.2617(3) 0.0664(14) Uani 1 1 d .
H82A H 0.5273 0.0818 0.2873 0.080 Uiso 1 1 calc R
C83 C 0.5961(6) -0.0376(5) 0.2972(4) 0.0893(19) Uani 1 1 d .
H83A H 0.5612 -0.0592 0.3465 0.107 Uiso 1 1 calc R
C84 C 0.6678(6) -0.0892(4) 0.2602(5) 0.094(2) Uani 1 1 d .
H84A H 0.6825 -0.1454 0.2850 0.113 Uiso 1 1 calc R
C85 C 0.7179(5) -0.0590(4) 0.1873(5) 0.0831(18) Uani 1 1 d .
H85A H 0.7659 -0.0949 0.1623 0.100 Uiso 1 1 calc R
C86 C 0.6975(4) 0.0245(4) 0.1506(3) 0.0664(14) Uani 1 1 d .
H86A H 0.7315 0.0448 0.1008 0.080 Uiso 1 1 calc R
C91 C 0.5685(4) 0.1838(4) 0.0451(3) 0.0580(13) Uani 1 1 d .
C92 C 0.6052(10) 0.2406(10) -0.0155(5) 0.232(9) Uani 1 1 d .
H92A H 0.6505 0.2857 -0.0084 0.278 Uiso 1 1 calc R
C93 C 0.5767(12) 0.2336(12) -0.0909(6) 0.257(10) Uani 1 1 d .
H93A H 0.6056 0.2738 -0.1334 0.308 Uiso 1 1 calc R
C94 C 0.5121(6) 0.1741(7) -0.1046(4) 0.110(3) Uani 1 1 d .
H94A H 0.4958 0.1696 -0.1557 0.132 Uiso 1 1 calc R
C95 C 0.4717(7) 0.1216(8) -0.0446(5) 0.154(5) Uani 1 1 d .
H95A H 0.4225 0.0794 -0.0516 0.185 Uiso 1 1 calc R
C96 C 0.5005(6) 0.1265(8) 0.0321(4) 0.145(4) Uani 1 1 d .
H96A H 0.4696 0.0873 0.0746 0.174 Uiso 1 1 calc R

loop_
_atom_site_aniso_label
_atom_site_aniso_U_11
_atom_site_aniso_U_22
_atom_site_aniso_U_33
_atom_site_aniso_U_23
_atom_site_aniso_U_13
_atom_site_aniso_U_12
Cu1 0.0437(3) 0.0482(3) 0.0464(3) -0.0051(2) -0.0080(2) 0.0034(2)
Cu2 0.0536(3) 0.0555(4) 0.0395(3) -0.0119(2) 0.0023(2) 0.0023(3)
Cu3 0.0505(3) 0.0516(4) 0.0586(4) -0.0039(3) -0.0013(3) -0.0038(3)
P1 0.0650(8) 0.0460(7) 0.0473(7) 0.0076(5) -0.0058(6) -0.0037(6)
P2 0.0499(6) 0.0613(8) 0.0350(6) -0.0073(5) -0.0077(5) 0.0089(5)
P3 0.0420(6) 0.0430(6) 0.0416(6) -0.0059(5) -0.0063(5) 0.0036(5)
P4 0.0469(6) 0.0394(6) 0.0402(6) -0.0056(5) -0.0060(5) -0.0010(5)
P5 0.0435(6) 0.0457(6) 0.0346(5) -0.0084(5) -0.0022(4) -0.0017(5)
P6 0.0463(6) 0.0583(8) 0.0418(6) -0.0127(5) -0.0034(5) -0.0090(5)
P7 0.1467(18) 0.0823(12) 0.0653(10) -0.0185(9) -0.0347(11) 0.0325(12)
S1 0.0483(6) 0.0546(7) 0.0407(6) 0.0030(5) -0.0020(5) 0.0040(5)
S2 0.0955(10) 0.0643(9) 0.0528(7) 0.0068(6) -0.0253(7) -0.0064(7)
S3 0.0529(7) 0.0899(10) 0.0403(6) -0.0107(6) -0.0052(5) 0.0169(6)
S4 0.0701(8) 0.0539(7) 0.0418(6) -0.0049(5) -0.0036(5) 0.0127(6)
O1 0.098(3) 0.046(2) 0.081(3) -0.0008(19) -0.018(2) 0.0041(19)
O2 0.076(2) 0.087(3) 0.064(2) 0.020(2) 0.0091(19) -0.016(2)
O3 0.074(2) 0.105(3) 0.0392(18) -0.0133(18) -0.0162(16) 0.024(2)
O4 0.059(2) 0.067(2) 0.067(2) -0.0214(18) -0.0087(17) 0.0021(17)
F1 0.212(6) 0.167(5) 0.169(5) -0.096(4) -0.077(5) 0.108(5)
F2 0.161(5) 0.116(4) 0.184(5) -0.017(4) -0.051(4) 0.055(3)
F3 0.181(5) 0.151(5) 0.147(5) -0.065(4) -0.057(4) -0.010(4)
F4 0.388(12) 0.200(7) 0.103(4) 0.052(5) 0.057(6) 0.087(8)
F5 0.324(10) 0.200(7) 0.233(7) -0.142(6) -0.184(7) 0.136(7)
F6 0.180(6) 0.190(6) 0.180(6) 0.031(5) -0.016(5) -0.046(5)
C1 0.168(8) 0.072(5) 0.097(5) -0.019(4) -0.027(5) -0.012(5)
C2 0.259(14) 0.156(10) 0.115(8) -0.024(7) -0.038(8) -0.088(10)
C3 0.179(10) 0.193(11) 0.084(6) 0.061(6) 0.020(6) -0.060(8)
C4 0.234(17) 0.66(4) 0.188(14) 0.25(2) -0.014(12) -0.21(2)
C5 0.082(4) 0.127(6) 0.071(4) -0.013(4) -0.026(3) 0.029(4)
C6 0.100(5) 0.131(7) 0.075(4) 0.035(4) -0.029(4) 0.003(5)
C7 0.096(4) 0.080(4) 0.082(4) -0.040(3) -0.001(3) -0.010(3)
C8 0.099(5) 0.071(4) 0.098(5) -0.025(4) -0.019(4) -0.013(3)
C9 0.047(2) 0.048(3) 0.044(2) -0.0068(19) -0.0087(19) 0.0034(19)
C10 0.045(2) 0.060(3) 0.038(2) -0.010(2) -0.0024(18) -0.010(2)
C21 0.049(2) 0.045(3) 0.049(2) -0.011(2) -0.015(2) 0.0033(19)
C22 0.068(3) 0.049(3) 0.060(3) -0.007(2) -0.008(2) 0.002(2)
C23 0.087(4) 0.050(3) 0.068(3) 0.004(3) -0.018(3) -0.002(3)
C24 0.091(4) 0.047(3) 0.077(4) -0.018(3) -0.026(3) 0.014(3)
C25 0.084(4) 0.056(3) 0.071(4) -0.019(3) -0.011(3) 0.019(3)
C26 0.065(3) 0.058(3) 0.050(3) -0.011(2) -0.007(2) 0.010(2)
C31 0.045(2) 0.040(2) 0.050(3) -0.0087(19) -0.0022(19) 0.0018(18)
C32 0.051(3) 0.072(4) 0.067(3) -0.014(3) -0.005(2) 0.001(2)
C33 0.050(3) 0.081(4) 0.093(4) -0.026(3) 0.010(3) -0.010(3)
C34 0.067(4) 0.055(3) 0.079(4) -0.011(3) 0.020(3) -0.009(3)
C35 0.073(4) 0.055(3) 0.061(3) 0.003(2) 0.003(3) 0.000(3)
C36 0.054(3) 0.044(3) 0.057(3) -0.003(2) -0.002(2) 0.000(2)
C44 0.158(8) 0.066(4) 0.061(4) 0.020(3) 0.037(5) 0.043(5)
C41 0.060(3) 0.038(2) 0.043(2) -0.0047(19) 0.001(2) 0.004(2)
C42 0.071(3) 0.059(3) 0.045(3) -0.004(2) -0.002(2) 0.018(2)
C43 0.107(5) 0.098(5) 0.056(3) 0.007(3) 0.002(3) 0.043(4)
C45 0.108(5) 0.048(3) 0.094(5) 0.000(3) 0.040(4) -0.007(3)
C46 0.072(3) 0.048(3) 0.069(3) -0.009(3) 0.008(3) -0.002(2)
C51 0.053(3) 0.056(3) 0.048(3) -0.012(2) -0.005(2) -0.006(2)
C52 0.091(4) 0.088(4) 0.059(3) -0.018(3) -0.021(3) 0.011(3)
C53 0.095(5) 0.147(7) 0.063(4) -0.037(4) -0.027(3) 0.009(5)
C54 0.091(5) 0.153(8) 0.077(5) -0.072(5) 0.000(4) -0.013(5)
C55 0.106(5) 0.089(5) 0.092(5) -0.055(4) 0.012(4) -0.017(4)
C56 0.079(4) 0.067(4) 0.067(3) -0.027(3) 0.000(3) -0.007(3)
C61 0.045(2) 0.046(3) 0.044(2) -0.010(2) -0.0029(18) -0.0024(19)
C62 0.066(3) 0.065(3) 0.048(3) -0.005(2) 0.006(2) 0.017(3)
C63 0.093(4) 0.070(4) 0.068(4) 0.009(3) 0.003(3) 0.023(3)
C64 0.067(3) 0.057(3) 0.093(4) -0.006(3) 0.001(3) 0.014(3)
C65 0.063(3) 0.066(4) 0.083(4) -0.025(3) 0.015(3) 0.010(3)
C66 0.066(3) 0.067(3) 0.053(3) -0.010(2) 0.010(2) 0.006(3)
C71 0.047(2) 0.049(3) 0.050(3) -0.007(2) -0.010(2) -0.002(2)
C72 0.077(4) 0.065(4) 0.083(4) -0.013(3) 0.016(3) -0.017(3)
C73 0.072(4) 0.089(5) 0.119(6) 0.010(4) 0.018(4) -0.027(4)
C74 0.092(5) 0.071(5) 0.136(7) 0.014(5) -0.037(5) -0.035(4)
C75 0.130(6) 0.073(4) 0.110(6) -0.026(4) -0.046(5) -0.029(4)
C76 0.086(4) 0.068(4) 0.066(3) -0.017(3) -0.024(3) -0.017(3)
C81 0.048(2) 0.060(3) 0.049(3) -0.020(2) -0.008(2) -0.010(2)
C82 0.076(4) 0.067(4) 0.056(3) -0.006(3) -0.006(3) -0.009(3)
C83 0.110(5) 0.078(5) 0.076(4) 0.006(4) -0.017(4) -0.015(4)
C84 0.119(6) 0.053(4) 0.116(6) -0.004(4) -0.049(5) -0.007(4)
C85 0.085(4) 0.064(4) 0.109(5) -0.036(4) -0.019(4) 0.000(3)
C86 0.071(3) 0.061(4) 0.069(3) -0.022(3) -0.002(3) -0.007(3)
C91 0.049(3) 0.085(4) 0.044(3) -0.018(3) -0.011(2) -0.008(2)
C92 0.265(14) 0.349(19) 0.073(6) 0.056(8) -0.077(7) -0.211(15)
C93 0.291(16) 0.40(2) 0.075(6) 0.055(9) -0.090(8) -0.232(17)
C94 0.095(5) 0.185(9) 0.055(4) -0.027(5) -0.021(4) -0.030(5)
C95 0.119(7) 0.276(13) 0.079(5) -0.070(7) -0.002(5) -0.106(8)
C96 0.115(6) 0.265(12) 0.061(4) -0.057(6) 0.011(4) -0.110(7)

loop_
_atom_type_symbol
_atom_type_description
_atom_type_scat_dispersion_real
_atom_type_scat_dispersion_imag
_atom_type_scat_source
C C 0.0033 0.0016 'International Tables Vol C Tables 4.2.6.8 and 6.1.1.4'
H H 0.0000 0.0000 'International Tables Vol C Tables 4.2.6.8 and 6.1.1.4'
O O 0.0106 0.0060 'International Tables Vol C Tables 4.2.6.8 and 6.1.1.4'
F F 0.0171 0.0103 'International Tables Vol C Tables 4.2.6.8 and 6.1.1.4'
P P 0.1023 0.0942 'International Tables Vol C Tables 4.2.6.8 and 6.1.1.4'
S S 0.1246 0.1234 'International Tables Vol C Tables 4.2.6.8 and 6.1.1.4'
Cu Cu 0.3201 1.2651 'International Tables Vol C Tables 4.2.6.8 and 6.1.1.4'

loop_
_geom_angle_atom_site_label_1
_geom_angle_atom_site_label_2
_geom_angle_atom_site_label_3
_geom_angle
P3 Cu1 S3 122.42(5)
P3 Cu1 S1 131.03(5)
S3 Cu1 S1 106.39(5)
P5 Cu2 S4 128.10(5)
P5 Cu2 S1 123.12(5)
S4 Cu2 S1 108.78(5)
P4 Cu3 P6 124.55(5)
P4 Cu3 S2 100.94(5)
P6 Cu3 S2 108.69(6)
P4 Cu3 S1 114.40(4)
P6 Cu3 S1 115.60(4)
S2 Cu3 S1 81.35(5)
O2 P1 O1 107.5(2)
O2 P1 S2 113.51(18)
O1 P1 S2 108.49(17)
O2 P1 S1 103.23(16)
O1 P1 S1 108.36(16)
S2 P1 S1 115.34(8)
O4 P2 O3 107.3(2)
O4 P2 S3 113.51(15)
O3 P2 S3 102.68(15)
O4 P2 S4 103.63(14)
O3 P2 S4 110.20(16)
S3 P2 S4 119.13(8)
C31 P3 C21 104.1(2)
C31 P3 C9 104.4(2)
C21 P3 C9 103.9(2)
C31 P3 Cu1 117.98(15)
C21 P3 Cu1 113.40(15)
C9 P3 Cu1 111.70(14)
C41 P4 C51 104.0(2)
C41 P4 C9 103.1(2)
C51 P4 C9 103.6(2)
C41 P4 Cu3 121.95(16)
C51 P4 Cu3 108.47(16)
C9 P4 Cu3 113.82(15)
C71 P5 C61 106.0(2)
C71 P5 C10 102.7(2)
C61 P5 C10 105.2(2)
C71 P5 Cu2 115.71(16)
C61 P5 Cu2 117.18(15)
C10 P5 Cu2 108.54(15)
C81 P6 C91 104.9(2)
C81 P6 C10 103.9(2)
C91 P6 C10 102.4(2)
C81 P6 Cu3 116.97(15)
C91 P6 Cu3 111.32(17)
C10 P6 Cu3 115.86(16)
F4 P7 F3 92.9(5)
F4 P7 F6 173.5(5)
F3 P7 F6 91.3(4)
F4 P7 F5 86.1(5)
F3 P7 F5 178.2(4)
F6 P7 F5 89.6(5)
F4 P7 F1 91.6(4)
F3 P7 F1 92.5(3)
F6 P7 F1 93.2(4)
F5 P7 F1 88.9(3)
F4 P7 F2 89.1(4)
F3 P7 F2 90.2(3)
F6 P7 F2 85.9(4)
F5 P7 F2 88.3(3)
F1 P7 F2 177.1(4)
P1 S1 Cu1 116.25(6)
P1 S1 Cu2 121.26(7)
Cu1 S1 Cu2 111.94(5)
P1 S1 Cu3 75.64(6)
Cu1 S1 Cu3 85.47(4)
Cu2 S1 Cu3 76.76(4)
P1 S2 Cu3 82.76(6)
P2 S3 Cu1 107.09(6)
P2 S4 Cu2 100.45(7)
C1 O1 P1 125.7(4)
C3 O2 P1 121.4(5)
C5 O3 P2 121.9(4)
C7 O4 P2 124.1(4)
C2 C1 O1 112.6(8)
C4 C3 O2 128.8(13)
O3 C5 C6 110.9(6)
O4 C7 C8 107.8(5)
P3 C9 P4 109.5(2)
P5 C10 P6 111.8(2)
C22 C21 C26 118.7(4)
C22 C21 P3 118.3(4)
C26 C21 P3 122.8(4)
C21 C22 C23 120.9(5)
C24 C23 C22 119.5(5)
C25 C24 C23 120.7(5)
C24 C25 C26 119.9(5)
C21 C26 C25 120.3(5)
C36 C31 C32 118.7(4)
C36 C31 P3 119.9(3)
C32 C31 P3 121.4(4)
C33 C32 C31 119.3(5)
C34 C33 C32 121.0(5)
C35 C34 C33 119.8(5)
C34 C35 C36 120.2(5)
C35 C36 C31 120.9(5)
C43 C44 C45 121.1(6)
C42 C41 C46 119.9(5)
C42 C41 P4 118.4(4)
C46 C41 P4 121.7(4)
C41 C42 C43 120.2(6)
C44 C43 C42 119.2(7)
C44 C45 C46 120.6(7)
C45 C46 C41 118.9(6)
C52 C51 C56 118.4(5)
C52 C51 P4 121.2(4)
C56 C51 P4 120.1(4)
C51 C52 C53 120.3(6)
C54 C53 C52 119.5(7)
C55 C54 C53 121.2(6)
C54 C55 C56 120.0(7)
C55 C56 C51 120.6(6)
C62 C61 C66 117.6(4)
C62 C61 P5 118.7(3)
C66 C61 P5 123.7(4)
C63 C62 C61 121.7(5)
C64 C63 C62 120.0(5)
C65 C64 C63 119.1(5)
C64 C65 C66 121.2(5)
C65 C66 C61 120.5(5)
C76 C71 C72 118.0(5)
C76 C71 P5 119.2(4)
C72 C71 P5 122.6(4)
C73 C72 C71 121.3(6)
C72 C73 C74 120.0(7)
C75 C74 C73 119.7(6)
C74 C75 C76 120.8(7)
C71 C76 C75 120.2(6)
C86 C81 C82 119.1(5)
C86 C81 P6 122.7(4)
C82 C81 P6 118.2(4)
C83 C82 C81 120.0(6)
C84 C83 C82 120.1(7)
C85 C84 C83 120.6(7)
C84 C85 C86 120.1(6)
C85 C86 C81 120.2(6)
C96 C91 C92 116.8(6)
C96 C91 P6 121.4(5)
C92 C91 P6 121.6(5)
C91 C92 C93 120.1(9)
C94 C93 C92 123.2(10)
C95 C94 C93 116.7(7)
C94 C95 C96 121.2(8)
C91 C96 C95 121.9(8)

loop_
_geom_bond_atom_site_label_1
_geom_bond_atom_site_label_2
_geom_bond_distance
Cu1 P3 2.2256(13)
Cu1 S3 2.2676(13)
Cu1 S1 2.2785(13)
Cu2 P5 2.2120(12)
Cu2 S4 2.2629(14)
Cu2 S1 2.2873(13)
Cu3 P4 2.2694(13)
Cu3 P6 2.2760(14)
Cu3 S2 2.4697(15)
Cu3 S1 2.6968(14)
P1 O2 1.565(4)
P1 O1 1.574(4)
P1 S2 1.953(2)
P1 S1 2.0369(16)
P2 O4 1.585(4)
P2 O3 1.595(3)
P2 S3 1.9814(17)
P2 S4 1.9926(17)
P3 C31 1.826(4)
P3 C21 1.830(4)
P3 C9 1.842(4)
P4 C41 1.814(4)
P4 C51 1.815(5)
P4 C9 1.848(4)
P5 C71 1.815(5)
P5 C61 1.823(5)
P5 C10 1.829(4)
P6 C81 1.825(5)
P6 C91 1.831(5)
P6 C10 1.838(4)
P7 F4 1.529(7)
P7 F3 1.536(5)
P7 F6 1.540(6)
P7 F5 1.550(6)
P7 F1 1.551(5)
P7 F2 1.580(5)
O1 C1 1.490(8)
O2 C3 1.452(8)
O3 C5 1.415(7)
O4 C7 1.441(7)
C1 C2 1.400(12)
C3 C4 1.095(15)
C5 C6 1.437(8)
C7 C8 1.486(9)
C21 C22 1.375(7)
C21 C26 1.384(6)
C22 C23 1.386(7)
C23 C24 1.370(8)
C24 C25 1.360(8)
C25 C26 1.390(7)
C31 C36 1.382(6)
C31 C32 1.402(7)
C32 C33 1.382(8)
C33 C34 1.373(8)
C34 C35 1.364(8)
C35 C36 1.379(7)
C44 C43 1.360(11)
C44 C45 1.366(11)
C41 C42 1.378(7)
C41 C46 1.391(7)
C42 C43 1.391(8)
C45 C46 1.378(8)
C51 C52 1.368(7)
C51 C56 1.390(7)
C52 C53 1.413(9)
C53 C54 1.351(11)
C54 C55 1.350(11)
C55 C56 1.386(8)
C61 C62 1.378(6)
C61 C66 1.385(6)
C62 C63 1.375(7)
C63 C64 1.370(8)
C64 C65 1.365(8)
C65 C66 1.373(8)
C71 C76 1.379(7)
C71 C72 1.386(7)
C72 C73 1.371(8)
C73 C74 1.373(11)
C74 C75 1.355(11)
C75 C76 1.388(9)
C81 C86 1.381(7)
C81 C82 1.390(7)
C82 C83 1.376(9)
C83 C84 1.366(10)
C84 C85 1.363(10)
C85 C86 1.376(9)
C91 C96 1.292(8)
C91 C92 1.305(10)
C92 C93 1.393(11)
C93 C94 1.291(12)
C94 C95 1.277(11)
C95 C96 1.410(10)
